data_4117309
loop_
_publ_author_name
'Liu-Cheng Gui'
'Xiu-Jian Wang'
'Qing-Ling Ni'
'Miao Wang'
'Fu-Pei Liang'
'Hua-Hong Zou'

_publ_section_title
;
 Nanospheric [M20(OH)12(maleate)12(Me2NH)12]4+ Clusters (M = Co, Ni) with
 Oh Symmetry
;
_journal_name_full 'Journal of the American Chemical Society'
_journal_page_first 852
_journal_page_last 854
_journal_paper_doi 10.1021/ja2100966
_journal_volume 134
_journal_year 2012
_chemical_formula_moiety 'C72 H120 Co20 N12 O60, 3(B F4), (O H), 12(H2 O)'
_chemical_formula_sum 'C72 H145 B3 Co20 F12 N12 O73'
_chemical_formula_weight 3786.03
_chemical_name_systematic
; 
 ? 
;
_space_group_IT_number 223
_symmetry_cell_setting cubic
_symmetry_space_group_name_Hall '-P 4n 2 3'
_symmetry_space_group_name_H-M 'P m -3 n'
_atom_sites_solution_hydrogens geom
_atom_sites_solution_primary direct
_atom_sites_solution_secondary difmap
_audit_creation_method SHELXL-97
_cell_angle_alpha 90.00
_cell_angle_beta 90.00
_cell_angle_gamma 90.00
_cell_formula_units_Z 2
_cell_length_a 19.2247(7)
_cell_length_b 19.2247(7)
_cell_length_c 19.2247(7)
_cell_measurement_temperature 293(2)
_cell_volume 7105.2(4)
_computing_structure_refinement 'SHELXL-97 (Sheldrick, 1997)'
_computing_structure_solution 'SHELXS-97 (Sheldrick, 1990)'
_diffrn_ambient_temperature 293(2)
_diffrn_measured_fraction_theta_full 0.997
_diffrn_measured_fraction_theta_max 0.997
_diffrn_radiation_monochromator graphite
_diffrn_radiation_source 'fine-focus sealed tube'
_diffrn_radiation_type MoK\a
_diffrn_radiation_wavelength 0.71073
_diffrn_reflns_av_R_equivalents 0.0379
_diffrn_reflns_av_sigmaI/netI 0.0187
_diffrn_reflns_limit_h_max 22
_diffrn_reflns_limit_h_min -20
_diffrn_reflns_limit_k_max 22
_diffrn_reflns_limit_k_min -21
_diffrn_reflns_limit_l_max 14
_diffrn_reflns_limit_l_min -22
_diffrn_reflns_number 12043
_diffrn_reflns_theta_full 24.98
_diffrn_reflns_theta_max 24.98
_diffrn_reflns_theta_min 3.00
_exptl_absorpt_coefficient_mu 2.375
_exptl_absorpt_correction_type multi-scan
_exptl_crystal_density_diffrn 1.770
_exptl_crystal_F_000 3816
_refine_diff_density_max 0.778
_refine_diff_density_min -0.729
_refine_diff_density_rms 0.112
_refine_ls_extinction_coef 0.0006(4)
_refine_ls_extinction_expression Fc^*^=kFc[1+0.001xFc^2^\l^3^/sin(2\q)]^-1/4^
_refine_ls_extinction_method SHELXL
_refine_ls_goodness_of_fit_ref 1.139
_refine_ls_hydrogen_treatment constr
_refine_ls_matrix_type full
_refine_ls_number_parameters 82
_refine_ls_number_reflns 1153
_refine_ls_number_restraints 0
_refine_ls_restrained_S_all 1.139
_refine_ls_R_factor_all 0.0871
_refine_ls_R_factor_gt 0.0710
_refine_ls_shift/su_max 0.000
_refine_ls_shift/su_mean 0.000
_refine_ls_structure_factor_coef Fsqd
_refine_ls_weighting_details 'calc w=1/[\s^2^(Fo^2^)+(0.1544P)^2^+9.5053P] where P=(Fo^2^+2Fc^2^)/3'
_refine_ls_weighting_scheme calc
_refine_ls_wR_factor_gt 0.2271
_refine_ls_wR_factor_ref 0.2493
_reflns_number_gt 874
_reflns_number_total 1153
_reflns_threshold_expression >2sigma(I)
_cod_data_source_file ja2100966_si_002.cif
_cod_data_source_block '[Co20(OH)12(maleat)12(Me2NH)12]'
_cod_database_code 4117309

loop_
_symmetry_equiv_pos_as_xyz
'x, y, z'
'-y+1/2, x+1/2, z+1/2'
'-x, -y, z'
'y+1/2, -x+1/2, z+1/2'
'x, -y, -z'
'y+1/2, x+1/2, -z+1/2'
'-x, y, -z'
'-y+1/2, -x+1/2, -z+1/2'
'z, x, y'
'-x+1/2, z+1/2, y+1/2'
'-z, -x, y'
'x+1/2, -z+1/2, y+1/2'
'z, -x, -y'
'x+1/2, z+1/2, -y+1/2'
'-z, x, -y'
'-x+1/2, -z+1/2, -y+1/2'
'y, z, x'
'-z+1/2, -y+1/2, -x+1/2'
'-z+1/2, y+1/2, x+1/2'
'z+1/2, y+1/2, -x+1/2'
'z+1/2, -y+1/2, x+1/2'
'y, -z, -x'
'-y, -z, x'
'-y, z, -x'
'-x, -y, -z'
'y-1/2, -x-1/2, -z-1/2'
'x, y, -z'
'-y-1/2, x-1/2, -z-1/2'
'-x, y, z'
'-y-1/2, -x-1/2, z-1/2'
'x, -y, z'
'y-1/2, x-1/2, z-1/2'
'-z, -x, -y'
'x-1/2, -z-1/2, -y-1/2'
'z, x, -y'
'-x-1/2, z-1/2, -y-1/2'
'-z, x, y'
'-x-1/2, -z-1/2, y-1/2'
'z, -x, y'
'x-1/2, z-1/2, y-1/2'
'-y, -z, -x'
'z-1/2, y-1/2, x-1/2'
'z-1/2, -y-1/2, -x-1/2'
'-z-1/2, -y-1/2, x-1/2'
'-z-1/2, y-1/2, -x-1/2'
'-y, z, x'
'y, z, -x'
'y, -z, x'

loop_
_atom_site_label
_atom_site_type_symbol
_atom_site_fract_x
_atom_site_fract_y
_atom_site_fract_z
_atom_site_U_iso_or_equiv
_atom_site_adp_type
_atom_site_occupancy
_atom_site_symmetry_multiplicity
_atom_site_calc_flag
_atom_site_refinement_flags
Co1 Co 0.09837(5) 0.09837(5) 0.09837(5) 0.0669(7) Uani 1 3 d S
Co2 Co 0.0000 0.15637(6) 0.21536(6) 0.0710(7) Uani 1 2 d S
O1 O 0.0000 0.0737(3) 0.1374(3) 0.0518(13) Uani 1 2 d S
H1B H 0.0000 0.0277 0.1594 0.078 Uiso 1 2 d SR
O2 O 0.2781(3) 0.0750(5) 0.1122(4) 0.116(2) Uani 1 1 d .
O3 O 0.1960(3) 0.1431(3) 0.0727(3) 0.1026(19) Uani 1 1 d .
N1 N 0.0000 0.2616(5) 0.2503(5) 0.125(4) Uani 1 2 d S
H1A H 0.0000 0.2899 0.2123 0.149 Uiso 1 2 calc SR
C1 C 0.2579(5) 0.1230(7) 0.0768(5) 0.119(4) Uani 1 1 d .
C2 C 0.3114(6) 0.1597(10) 0.0314(6) 0.214(9) Uani 1 1 d .
H2A H 0.3449 0.1860 0.0542 0.256 Uiso 1 1 d R
C3 C 0.0606(9) 0.2782(7) 0.2926(6) 0.191(7) Uani 1 1 d .
H3A H 0.0643 0.3278 0.2977 0.286 Uiso 1 1 calc R
H3B H 0.1018 0.2607 0.2704 0.286 Uiso 1 1 calc R
H3C H 0.0558 0.2571 0.3376 0.286 Uiso 1 1 calc R
F1 F 0.4568(6) 0.7500 -0.0432(6) 0.397(16) Uani 1 2 d S
B1 B 0.5000 0.7500 0.0000 0.18(3) Uani 1 8 d S
O4 O 0.3711(19) 0.5000 0.0455(17) 0.391(18) Uani 1 2 d S

loop_
_atom_site_aniso_label
_atom_site_aniso_U_11
_atom_site_aniso_U_22
_atom_site_aniso_U_33
_atom_site_aniso_U_23
_atom_site_aniso_U_13
_atom_site_aniso_U_12
Co1 0.0669(7) 0.0669(7) 0.0669(7) -0.0036(4) -0.0036(4) -0.0036(4)
Co2 0.1121(12) 0.0500(8) 0.0509(8) -0.0040(5) 0.000 0.000
O1 0.071(3) 0.038(2) 0.046(3) -0.005(2) 0.000 0.000
O2 0.051(3) 0.174(6) 0.125(5) 0.040(5) -0.006(3) -0.002(3)
O3 0.066(3) 0.102(4) 0.140(5) 0.041(4) -0.033(3) -0.032(3)
N1 0.255(14) 0.059(5) 0.059(5) 0.004(4) 0.000 0.000
C1 0.067(5) 0.175(10) 0.116(7) 0.043(7) -0.027(5) -0.050(6)
C2 0.122(9) 0.37(2) 0.147(10) 0.120(11) -0.059(7) -0.158(12)
C3 0.319(18) 0.175(13) 0.079(6) -0.043(7) 0.017(9) -0.133(13)
F1 0.180(9) 0.83(5) 0.180(9) -0.138(15) -0.020(9) 0.138(15)
B1 0.050(9) 0.44(9) 0.050(9) 0.000 0.000 0.000
O4 0.46(4) 0.37(3) 0.34(4) 0.000 -0.10(3) 0.000

loop_
_atom_type_symbol
_atom_type_description
_atom_type_scat_dispersion_real
_atom_type_scat_dispersion_imag
_atom_type_scat_source
C C 0.0033 0.0016 'International Tables Vol C Tables 4.2.6.8 and 6.1.1.4'
H H 0.0000 0.0000 'International Tables Vol C Tables 4.2.6.8 and 6.1.1.4'
B B 0.0013 0.0007 'International Tables Vol C Tables 4.2.6.8 and 6.1.1.4'
Co Co 0.3494 0.9721 'International Tables Vol C Tables 4.2.6.8 and 6.1.1.4'
F F 0.0171 0.0103 'International Tables Vol C Tables 4.2.6.8 and 6.1.1.4'
N N 0.0061 0.0033 'International Tables Vol C Tables 4.2.6.8 and 6.1.1.4'
O O 0.0106 0.0060 'International Tables Vol C Tables 4.2.6.8 and 6.1.1.4'

loop_
_geom_angle_atom_site_label_1
_geom_angle_atom_site_label_2
_geom_angle_atom_site_label_3
_geom_angle
_geom_angle_site_symmetry_1
_geom_angle_site_symmetry_3
O1 Co1 O1 101.59(16) 17 .
O1 Co1 O1 101.59(16) 17 9
O1 Co1 O1 101.59(16) . 9
O1 Co1 O3 89.8(2) 17 9
O1 Co1 O3 81.10(19) . 9
O1 Co1 O3 167.4(2) 9 9
O1 Co1 O3 81.10(19) 17 .
O1 Co1 O3 167.4(2) . .
O1 Co1 O3 89.8(2) 9 .
O3 Co1 O3 86.7(3) 9 .
O1 Co1 O3 167.4(2) 17 17
O1 Co1 O3 89.8(2) . 17
O1 Co1 O3 81.10(19) 9 17
O3 Co1 O3 86.7(3) 9 17
O3 Co1 O3 86.7(3) . 17
O2 Co2 O2 88.7(4) 17 46
O2 Co2 O3 174.5(2) 17 37
O2 Co2 O3 94.1(3) 46 37
O2 Co2 O3 94.1(3) 17 9
O2 Co2 O3 174.5(2) 46 9
O3 Co2 O3 82.8(4) 37 9
O2 Co2 N1 101.9(3) 17 .
O2 Co2 N1 101.9(3) 46 .
O3 Co2 N1 82.2(2) 37 .
O3 Co2 N1 82.2(2) 9 .
O2 Co2 O1 95.8(2) 17 .
O2 Co2 O1 95.8(2) 46 .
O3 Co2 O1 79.14(17) 37 .
O3 Co2 O1 79.14(17) 9 .
N1 Co2 O1 155.0(3) . .
Co1 O1 Co1 129.7(3) 29 .
Co1 O1 Co2 94.63(15) 29 .
Co1 O1 Co2 94.63(15) . .
Co1 O1 H1B 111.1 29 .
Co1 O1 H1B 111.1 . .
Co2 O1 H1B 111.1 . .
C1 O2 Co2 125.2(6) . 9
C1 O3 Co2 125.9(6) . 17
C1 O3 Co1 134.4(6) . .
Co2 O3 Co1 95.8(2) 17 .
C3 N1 C3 106.2(13) . 29
C3 N1 Co2 112.6(8) . .
C3 N1 Co2 112.6(8) 29 .
C3 N1 H1A 108.4 . .
C3 N1 H1A 108.4 29 .
Co2 N1 H1A 108.4 . .
O2 C1 O3 125.1(8) . .
O2 C1 C2 117.3(11) . .
O3 C1 C2 117.6(11) . .
C2 C2 C1 125.0(6) 27 .
C2 C2 H2A 118.2 27 .
C1 C2 H2A 116.8 . .
N1 C3 H3A 109.5 . .
N1 C3 H3B 109.5 . .
H3A C3 H3B 109.5 . .
N1 C3 H3C 109.5 . .
H3A C3 H3C 109.5 . .
H3B C3 H3C 109.5 . .
B1 F1 F1 45.000(2) . 29_655
B1 F1 F1 45.0 . 27
F1 F1 F1 90.000(2) 29_655 27
F1 B1 F1 90.000(2) 29_655 .
F1 B1 F1 90.000(4) 29_655 7_655
F1 B1 F1 180.0(8) . 7_655
F1 B1 F1 180.000(4) 29_655 27
F1 B1 F1 90.000(4) . 27
F1 B1 F1 90.000(2) 7_655 27

loop_
_geom_bond_atom_site_label_1
_geom_bond_atom_site_label_2
_geom_bond_distance
_geom_bond_site_symmetry_2
Co1 O1 2.089(2) 17
Co1 O1 2.089(2) .
Co1 O1 2.089(2) 9
Co1 O3 2.123(5) 9
Co1 O3 2.123(5) .
Co1 O3 2.123(5) 17
Co2 O2 2.064(7) 17
Co2 O2 2.064(7) 46
Co2 O3 2.113(6) 37
Co2 O3 2.113(6) 9
Co2 N1 2.131(10) .
Co2 O1 2.185(5) .
O1 Co1 2.089(2) 29
O1 H1B 0.9803 .
O2 C1 1.211(12) .
O2 Co2 2.064(7) 9
O3 C1 1.253(12) .
O3 Co2 2.113(6) 17
N1 C3 1.457(14) .
N1 C3 1.457(14) 29
N1 H1A 0.9100 .
C1 C2 1.521(13) .
C2 C2 1.21(2) 27
C2 H2A 0.9287 .
C3 H3A 0.9600 .
C3 H3B 0.9600 .
C3 H3C 0.9600 .
F1 B1 1.175(16) .
F1 F1 1.66(2) 29_655
F1 F1 1.66(2) 27
B1 F1 1.175(16) 29_655
B1 F1 1.175(16) 7_655
B1 F1 1.175(16) 27
O4 O4 1.75(7) 27

loop_
_geom_torsion_atom_site_label_1
_geom_torsion_atom_site_label_2
_geom_torsion_atom_site_label_3
_geom_torsion_atom_site_label_4
_geom_torsion
_geom_torsion_site_symmetry_1
_geom_torsion_site_symmetry_4
O1 Co1 O1 Co1 -10.6(4) 17 29
O1 Co1 O1 Co1 -115.20(14) 9 29
O3 Co1 O1 Co1 77.3(4) 9 29
O3 Co1 O1 Co1 90.5(9) . 29
O3 Co1 O1 Co1 163.9(3) 17 29
O1 Co1 O1 Co2 -110.6(3) 17 .
O1 Co1 O1 Co2 144.9(2) 9 .
O3 Co1 O1 Co2 -22.7(2) 9 .
O3 Co1 O1 Co2 -9.4(10) . .
O3 Co1 O1 Co2 64.0(2) 17 .
O2 Co2 O1 Co1 159.4(3) 17 29
O2 Co2 O1 Co1 70.1(3) 46 29
O3 Co2 O1 Co1 -22.9(2) 37 29
O3 Co2 O1 Co1 -107.6(3) 9 29
N1 Co2 O1 Co1 -65.24(15) . 29
O2 Co2 O1 Co1 -70.1(3) 17 .
O2 Co2 O1 Co1 -159.4(3) 46 .
O3 Co2 O1 Co1 107.6(3) 37 .
O3 Co2 O1 Co1 22.9(2) 9 .
N1 Co2 O1 Co1 65.24(14) . .
O1 Co1 O3 C1 -134.2(9) 17 .
O1 Co1 O3 C1 122.4(11) . .
O1 Co1 O3 C1 -32.4(9) 9 .
O3 Co1 O3 C1 135.5(9) 9 .
O3 Co1 O3 C1 48.7(10) 17 .
O1 Co1 O3 Co2 23.5(2) 17 17
O1 Co1 O3 Co2 -79.9(9) . 17
O1 Co1 O3 Co2 125.3(2) 9 17
O3 Co1 O3 Co2 -66.8(4) 9 17
O3 Co1 O3 Co2 -153.6(2) 17 17
O2 Co2 N1 C3 14.4(8) 17 .
O2 Co2 N1 C3 105.6(7) 46 .
O3 Co2 N1 C3 -161.8(7) 37 .
O3 Co2 N1 C3 -78.1(7) 9 .
O1 Co2 N1 C3 -120.0(7) . .
O2 Co2 N1 C3 -105.6(7) 17 29
O2 Co2 N1 C3 -14.4(8) 46 29
O3 Co2 N1 C3 78.1(7) 37 29
O3 Co2 N1 C3 161.8(7) 9 29
O1 Co2 N1 C3 120.0(7) . 29
Co2 O2 C1 O3 15.2(18) 9 .
Co2 O2 C1 C2 -162.0(9) 9 .
Co2 O3 C1 O2 -169.6(9) 17 .
Co1 O3 C1 O2 -17.3(18) . .
Co2 O3 C1 C2 7.7(15) 17 .
Co1 O3 C1 C2 159.9(9) . .
O2 C1 C2 C2 114.3(9) . 27
O3 C1 C2 C2 -63.2(15) . 27
F1 F1 B1 F1 180.0 27 29_655
F1 F1 B1 F1 180(100) 29_655 7_655
F1 F1 B1 F1 0(100) 27 7_655
F1 F1 B1 F1 180.0 29_655 27
